data_1008270
loop_
_publ_author_name
'Averbuch-Pouchot, M T'

_publ_section_title
;
Crystal structure of Te(O H)~6~ * 2 K N O~3~ * 2 H~2~ O: an addition
compound of telluric acid
;
_journal_coden_ASTM ZEKRDZ
_journal_name_full
;
Zeitschrift fuer Kristallographie (149,1979-)
;
_journal_page_first 247
_journal_page_last 252
_journal_volume 167
_journal_year 1984
_chemical_formula_structural 'Te (O H)6 K2 (N O3)2 (H2 O)2'
_chemical_formula_sum 'H10 K2 N2 O14 Te'
_chemical_name_systematic 'Telluric acid dipotassium nitrate dihydrate'
_space_group_IT_number 14
_symmetry_cell_setting monoclinic
_symmetry_Int_Tables_number 14
_symmetry_space_group_name_Hall '-P 2yab'
_symmetry_space_group_name_H-M 'P 1 21/a 1'
_cell_angle_alpha 90
_cell_angle_beta 100.14
_cell_angle_gamma 90
_cell_formula_units_Z 2
_cell_length_a 13.34(1)
_cell_length_b 7.160(5)
_cell_length_c 6.939(5)
_cell_volume 652.4
_refine_ls_R_factor_all 0.023
_cod_database_code 1008270

loop_
_symmetry_equiv_pos_as_xyz
x,y,z
1/2-x,1/2+y,-z
-x,-y,-z
1/2+x,1/2-y,z

loop_
_atom_site_label
_atom_site_type_symbol
_atom_site_symmetry_multiplicity
_atom_site_Wyckoff_symbol
_atom_site_fract_x
_atom_site_fract_y
_atom_site_fract_z
_atom_site_occupancy
_atom_site_attached_hydrogens
_atom_site_calc_flag
Te1 Te6+ 2 a 0. 0. 0. 1. 0 d
K1 K1+ 4 e 0.15917(5) -0.0194(1) 0.49110(9) 1. 0 d
O1 O2- 4 e 0.4418(2) 0.2844(3) 0.8585(3) 1. 0 d
O2 O2- 4 e 0.4740(2) 0.4003(3) 0.2417(3) 1. 0 d
O3 O2- 4 e 0.1315(2) 0.1151(3) 0.0551(4) 1. 0 d
O4 O2- 4 e 0.3380(2) 0.1207(4) 0.4031(5) 1. 0 d
O5 O2- 4 e 0.1508(3) 0.3260(4) 0.6421(5) 1. 0 d
O6 O2- 4 e 0.0442(2) 0.5143(4) 0.7445(4) 1. 0 d
O7 O2- 4 e 0.2827(2) -0.0080(5) 0.8644(4) 1. 0 d
N1 N5+ 4 e 0.3806(2) -0.0139(4) 0.3419(4) 1. 0 d
H1 H1+ 4 e 0.991(4) 0.302(7) 0.806(7) 1. 0 d
H2 H1+ 4 e 0.473(3) 0.294(7) 0.240(7) 1. 0 d
H3 H1+ 4 e 0.189(5) 0.075(9) 0.983(9) 1. 0 d
H4 H1+ 4 e 0.188(4) 0.395(8) 0.133(8) 1. 0 d
H5 H1+ 4 e 0.331(4) 0.094(9) 0.869(8) 1. 0 d

loop_
_atom_type_symbol
_atom_type_oxidation_number
Te6+ 6.000
K1+ 1.000
O2- -2.000
N5+ 5.000
H1+ 1.000
